data_1550977
loop_
_publ_author_name
'Kiernicki, John J.'
'Shanahan, James P.'
'Zeller, Matthias'
'Szymczak, Nathaniel K.'

_publ_section_title
;
 Tuning ligand field strength with pendent Lewis acids: access to high
 spin iron hydrides
;
_journal_name_full 'Chemical Science'
_journal_paper_doi 10.1039/C9SC00561G
_journal_year 2019
_chemical_formula_moiety 'C53 H75 B2 Fe N7, 3(C4 H8 O)'
_chemical_formula_sum 'C65 H99 B2 Fe N7 O3'
_chemical_formula_weight 1103.98
_chemical_properties_physical Air-sensitive,Moisture-sensitive,Hygroscopic
_space_group_crystal_system monoclinic
_space_group_IT_number 13
_space_group_name_Hall '-P 2yc'
_space_group_name_H-M_alt 'P 1 2/c 1'
_symmetry_space_group_name_Hall '-P 2yc'
_symmetry_space_group_name_H-M 'P 1 2/c 1'
_atom_sites_solution_hydrogens mixed
_atom_sites_solution_primary direct
_atom_sites_solution_secondary difmap
_audit_creation_method SHELXL-2017/1
_audit_update_record
;
2018-12-10 deposited with the CCDC.    2019-04-26 downloaded from the CCDC.
;
_cell_angle_alpha 90
_cell_angle_beta 94.3767(15)
_cell_angle_gamma 90
_cell_formula_units_Z 2
_cell_length_a 12.0303(5)
_cell_length_b 11.0429(4)
_cell_length_c 22.8724(9)
_cell_measurement_reflns_used 9954
_cell_measurement_temperature 150(2)
_cell_measurement_theta_max 30.5305
_cell_measurement_theta_min 3.0026
_cell_volume 3029.7(2)
_computing_cell_refinement 'SAINT V8.37A (Bruker, 2016)'
_computing_data_collection 'Apex3 v2016.9-0 (Bruker, 2016)'
_computing_data_reduction 'SAINT V8.37A (Bruker, 2016)'
_computing_structure_refinement
;  
SHELXL-2017/1 (Sheldrick, 2015, 2017), 
SHELXLE Rev859 (H\"ubschle et al., 2011)
;
_computing_structure_solution 'SHELXS-97 (Sheldrick, 2008)'
_diffrn_ambient_temperature 150(2)
_diffrn_measured_fraction_theta_full 0.996
_diffrn_measured_fraction_theta_max 0.878
_diffrn_measurement_device_type 'Bruker AXS D8 Quest CMOS diffractometer'
_diffrn_measurement_method 'omega and phi scans'
_diffrn_radiation_monochromator 'Triumph curved graphite crystal'
_diffrn_radiation_type MoK\a
_diffrn_radiation_wavelength 0.71073
_diffrn_reflns_av_R_equivalents 0.0307
_diffrn_reflns_av_unetI/netI 0.0359
_diffrn_reflns_Laue_measured_fraction_full 0.996
_diffrn_reflns_Laue_measured_fraction_max 0.878
_diffrn_reflns_limit_h_max 15
_diffrn_reflns_limit_h_min -14
_diffrn_reflns_limit_k_max 15
_diffrn_reflns_limit_k_min -15
_diffrn_reflns_limit_l_max 32
_diffrn_reflns_limit_l_min -32
_diffrn_reflns_number 22161
_diffrn_reflns_point_group_measured_fraction_full 0.996
_diffrn_reflns_point_group_measured_fraction_max 0.878
_diffrn_reflns_theta_full 25.242
_diffrn_reflns_theta_max 30.536
_diffrn_reflns_theta_min 3.397
_diffrn_source 'sealed tube X-ray source'
_exptl_absorpt_coefficient_mu 0.300
_exptl_absorpt_correction_T_max 0.7461
_exptl_absorpt_correction_T_min 0.6523
_exptl_absorpt_correction_type multi-scan
_exptl_absorpt_process_details
;
 SADABS 2016/2: Krause, L., Herbst-Irmer, R., Sheldrick G.M. & Stalke D.,
 J. Appl. Cryst. 48 (2015) 3-10
;
_exptl_crystal_colour yellow
_exptl_crystal_density_diffrn 1.210
_exptl_crystal_description block
_exptl_crystal_F_000 1196
_exptl_crystal_recrystallization_method 'Re-crystallisation from solvent'
_exptl_crystal_size_max 0.280
_exptl_crystal_size_mid 0.170
_exptl_crystal_size_min 0.130
_refine_diff_density_max 0.587
_refine_diff_density_min -0.507
_refine_diff_density_rms 0.063
_refine_ls_extinction_coef 0.0034(8)
_refine_ls_extinction_expression Fc^*^=kFc[1+0.001xFc^2^\l^3^/sin(2\q)]^-1/4^
_refine_ls_extinction_method 'SHELXL-2017/1 (Sheldrick 2017)'
_refine_ls_goodness_of_fit_ref 1.067
_refine_ls_hydrogen_treatment mixed
_refine_ls_matrix_type full
_refine_ls_number_parameters 641
_refine_ls_number_reflns 8157
_refine_ls_number_restraints 968
_refine_ls_restrained_S_all 1.065
_refine_ls_R_factor_all 0.0714
_refine_ls_R_factor_gt 0.0518
_refine_ls_shift/su_max 0.003
_refine_ls_shift/su_mean 0.000
_refine_ls_structure_factor_coef Fsqd
_refine_ls_weighting_details 'w=1/[\s^2^(Fo^2^)+(0.0517P)^2^+2.6831P] where P=(Fo^2^+2Fc^2^)/3'
_refine_ls_weighting_scheme calc
_refine_ls_wR_factor_gt 0.1204
_refine_ls_wR_factor_ref 0.1365
_reflns_Friedel_coverage 0.000
_reflns_number_gt 6386
_reflns_number_total 8157
_reflns_threshold_expression 'I > 2\s(I)'
_cod_data_source_file c9sc00561g2.cif
_cod_data_source_block jk318_1_0m
_cod_database_code 1550977
_shelx_shelxl_version_number 2017/1
_shelx_space_group_comment
;
The symmetry employed for this shelxl refinement is uniquely defined
by the following loop, which should always be used as a source of
symmetry information in preference to the above space-group names.
They are only intended as comments.
;
_shelx_estimated_absorpt_t_min 0.921
_shelx_estimated_absorpt_t_max 0.962

loop_
_space_group_symop_operation_xyz
'x, y, z'
'-x, y, -z+1/2'
'-x, -y, -z'
'x, -y, z-1/2'

loop_
_atom_site_label
_atom_site_type_symbol
_atom_site_fract_x
_atom_site_fract_y
_atom_site_fract_z
_atom_site_U_iso_or_equiv
_atom_site_adp_type
_atom_site_occupancy
_atom_site_site_symmetry_order
_atom_site_calc_flag
_atom_site_refinement_flags_posn
_atom_site_refinement_flags_adp
_atom_site_refinement_flags_occupancy
_atom_site_disorder_assembly
_atom_site_disorder_group
Fe1 Fe 0.500000 0.69960(3) 0.250000 0.01956(10) Uani 1 2 d DS T P . .
N1 N 0.500000 0.89089(17) 0.250000 0.0174(3) Uani 1 2 d S T P A .
N2 N 0.34861(11) 0.75285(13) 0.29568(6) 0.0218(3) Uani 1 1 d . . . . .
N3 N 0.26380(11) 0.70380(13) 0.32357(6) 0.0217(3) Uani 1 1 d . . . . .
C1 C 0.42069(13) 0.95110(16) 0.27641(7) 0.0219(3) Uani 1 1 d . . . . .
C2 C 0.41912(15) 1.07703(16) 0.27799(8) 0.0265(3) Uani 1 1 d . . . . .
H2 H 0.364167 1.119183 0.297702 0.032 Uiso 1 1 calc R U . . .
C3 C 0.500000 1.1394(2) 0.250000 0.0291(5) Uani 1 2 d S T P . .
H3 H 0.500001 1.225433 0.250000 0.035 Uiso 1 2 calc R U P . .
C4 C 0.33870(13) 0.87268(15) 0.30191(7) 0.0218(3) Uani 1 1 d . . . . .
C5 C 0.24778(14) 0.90133(17) 0.33397(8) 0.0258(3) Uani 1 1 d . . . . .
H5 H 0.223430 0.979791 0.344277 0.031 Uiso 1 1 calc R U . . .
C6 C 0.20081(14) 0.79174(16) 0.34752(7) 0.0242(3) Uani 1 1 d . . . . .
C7 C 0.09805(16) 0.7678(2) 0.38067(8) 0.0325(4) Uani 1 1 d . . . . .
C8 C 0.0606(2) 0.8892(2) 0.40566(13) 0.0560(7) Uani 1 1 d . . . . .
H8A H 0.043596 0.946440 0.373477 0.084 Uiso 1 1 calc R U . . .
H8AB H 0.120445 0.922029 0.432528 0.084 Uiso 1 1 calc R U . . .
H8AC H -0.006183 0.876412 0.426895 0.084 Uiso 1 1 calc R U . . .
C9 C 0.1219(2) 0.6803(3) 0.43209(9) 0.0458(6) Uani 1 1 d . . . . .
H9A H 0.057234 0.677271 0.455646 0.069 Uiso 0.9055(19) 1 calc R U P . .
H9B H 0.187283 0.708347 0.456534 0.069 Uiso 0.9055(19) 1 calc R U P . .
H9C H 0.136403 0.599225 0.416970 0.069 Uiso 0.9055(19) 1 calc R U P . .
H9D H 0.196713 0.645957 0.430454 0.069 Uiso 0.0945(19) 1 calc R U P . .
H9E H 0.066664 0.614882 0.429566 0.069 Uiso 0.0945(19) 1 calc R U P . .
H9F H 0.117543 0.724003 0.469130 0.069 Uiso 0.0945(19) 1 calc R U P . .
C10 C 0.00274(16) 0.7198(2) 0.33869(10) 0.0429(5) Uani 1 1 d . . . . .
H10A H -0.015222 0.779466 0.307694 0.064 Uiso 1 1 calc R U . . .
H10B H -0.063138 0.705426 0.360416 0.064 Uiso 1 1 calc R U . . .
H10C H 0.025665 0.643692 0.321107 0.064 Uiso 1 1 calc R U . . .
C11 C 0.25599(15) 0.57153(17) 0.32680(8) 0.0280(4) Uani 0.9055(19) 1 d D U P A 1
H11A H 0.176755 0.548503 0.328418 0.034 Uiso 0.9055(19) 1 calc R U P A 1
H11B H 0.296761 0.543627 0.363574 0.034 Uiso 0.9055(19) 1 calc R U P A 1
C12 C 0.30255(15) 0.50739(17) 0.27561(8) 0.0231(4) Uani 0.9055(19) 1 d D U P A 1
H12A H 0.295328 0.418889 0.281077 0.028 Uiso 0.9055(19) 1 calc R U P A 1
H12B H 0.382970 0.526331 0.275477 0.028 Uiso 0.9055(19) 1 calc R U P A 1
C13 C 0.24447(15) 0.54246(18) 0.21603(8) 0.0231(4) Uani 0.9055(19) 1 d D U P A 1
H13A H 0.220006 0.627891 0.217809 0.028 Uiso 0.9055(19) 1 calc R U P A 1
H13B H 0.176963 0.491795 0.208660 0.028 Uiso 0.9055(19) 1 calc R U P A 1
B1 B 0.32266(17) 0.52692(19) 0.16086(9) 0.0219(4) Uani 0.9055(19) 1 d D U P A 1
C14 C 0.25362(17) 0.5305(2) 0.09620(9) 0.0237(4) Uani 0.9055(19) 1 d D U P A 1
H14 H 0.216037 0.611014 0.091469 0.028 Uiso 0.9055(19) 1 calc R U P A 1
C15 C 0.16284(18) 0.4316(2) 0.09371(9) 0.0284(4) Uani 0.9055(19) 1 d D U P A 1
H15A H 0.105948 0.454731 0.120738 0.034 Uiso 0.9055(19) 1 calc R U P A 1
H15B H 0.125761 0.429843 0.053565 0.034 Uiso 0.9055(19) 1 calc R U P A 1
C16 C 0.20432(18) 0.30294(19) 0.10969(9) 0.0311(4) Uani 0.9055(19) 1 d D U P A 1
H16A H 0.233089 0.265761 0.074461 0.037 Uiso 0.9055(19) 1 calc R U P A 1
H16B H 0.139897 0.253940 0.120232 0.037 Uiso 0.9055(19) 1 calc R U P A 1
C17 C 0.29634(18) 0.29554(18) 0.16061(9) 0.0285(4) Uani 0.9055(19) 1 d D U P A 1
H17A H 0.260208 0.298120 0.198052 0.034 Uiso 0.9055(19) 1 calc R U P A 1
H17B H 0.333876 0.216046 0.158534 0.034 Uiso 0.9055(19) 1 calc R U P A 1
C18 C 0.3864(2) 0.3956(2) 0.16208(12) 0.0247(4) Uani 0.9055(19) 1 d D U P A 1
H18 H 0.432651 0.388955 0.200161 0.030 Uiso 0.9055(19) 1 calc R U P A 1
C19 C 0.46398(18) 0.3802(2) 0.11220(10) 0.0317(4) Uani 0.9055(19) 1 d D U P A 1
H19A H 0.527927 0.436051 0.119305 0.038 Uiso 0.9055(19) 1 calc R U P A 1
H19B H 0.493794 0.296564 0.113687 0.038 Uiso 0.9055(19) 1 calc R U P A 1
C20 C 0.4095(2) 0.4037(2) 0.05025(11) 0.0339(5) Uani 0.9055(19) 1 d D U P A 1
H20A H 0.365576 0.331543 0.037135 0.041 Uiso 0.9055(19) 1 calc R U P A 1
H20B H 0.468878 0.414896 0.023045 0.041 Uiso 0.9055(19) 1 calc R U P A 1
C21 C 0.33250(19) 0.5157(2) 0.04650(9) 0.0288(4) Uani 0.9055(19) 1 d D U P A 1
H21A H 0.286544 0.512464 0.008736 0.035 Uiso 0.9055(19) 1 calc R U P A 1
H21B H 0.379799 0.588970 0.045770 0.035 Uiso 0.9055(19) 1 calc R U P A 1
C22 C 0.4012(4) 0.7472(2) 0.1365(2) 0.0227(5) Uani 0.9055(19) 1 d D U P A 1
N4 N 0.4202(3) 0.6342(2) 0.16727(14) 0.0206(4) Uani 0.9055(19) 1 d D U P A 1
H4 H 0.4786(16) 0.6020(13) 0.1539(9) 0.025 Uiso 0.9055(19) 1 d D U P A 1
C23 C 0.3118(3) 0.8222(3) 0.1485(2) 0.0281(6) Uani 0.9055(19) 1 d D U P A 1
H23 H 0.258559 0.794989 0.174111 0.034 Uiso 0.9055(19) 1 calc R U P A 1
C24 C 0.3007(4) 0.9364(4) 0.12303(19) 0.0356(7) Uani 0.9055(19) 1 d D U P A 1
H24 H 0.240389 0.987130 0.131816 0.043 Uiso 0.9055(19) 1 calc R U P A 1
C25 C 0.3772(5) 0.9768(4) 0.0848(3) 0.0415(7) Uani 0.9055(19) 1 d D U P A 1
H25 H 0.370216 1.055656 0.068297 0.050 Uiso 0.9055(19) 1 calc R U P A 1
C26 C 0.4631(4) 0.9022(3) 0.0710(2) 0.0371(9) Uani 0.9055(19) 1 d D U P A 1
H26 H 0.514354 0.928826 0.044143 0.045 Uiso 0.9055(19) 1 calc R U P A 1
C27 C 0.4748(3) 0.7884(3) 0.09623(15) 0.0283(7) Uani 0.9055(19) 1 d D U P A 1
H27 H 0.533796 0.737267 0.086004 0.034 Uiso 0.9055(19) 1 calc R U P A 1
C11B C 0.74401(15) 0.57153(17) 0.17320(8) 0.0280(4) Uani 0.0945(19) 1 d D U P A 2
H11C H 0.770066 0.549762 0.134548 0.034 Uiso 0.0945(19) 1 calc R U P A 2
H11D H 0.801700 0.544178 0.203514 0.034 Uiso 0.0945(19) 1 calc R U P A 2
C12B C 0.6431(12) 0.5053(15) 0.1809(7) 0.025(3) Uani 0.0945(19) 1 d D U P A 2
H12C H 0.603132 0.538352 0.213612 0.030 Uiso 0.0945(19) 1 calc R U P A 2
H12D H 0.658094 0.418138 0.187706 0.030 Uiso 0.0945(19) 1 calc R U P A 2
C13B C 0.5776(11) 0.5273(16) 0.1212(7) 0.025(3) Uani 0.0945(19) 1 d D U P A 2
H13C H 0.594355 0.461301 0.093873 0.030 Uiso 0.0945(19) 1 calc R U P A 2
H13D H 0.602554 0.604402 0.104429 0.030 Uiso 0.0945(19) 1 calc R U P A 2
B1B B 0.4438(12) 0.5330(14) 0.1267(7) 0.026(2) Uani 0.0945(19) 1 d D U P A 2
C14B C 0.3709(13) 0.5355(16) 0.0629(7) 0.028(2) Uani 0.0945(19) 1 d D U P A 2
H14B H 0.390243 0.610107 0.041068 0.034 Uiso 0.0945(19) 1 calc R U P A 2
C15B C 0.3993(19) 0.4233(15) 0.0270(8) 0.030(3) Uani 0.0945(19) 1 d D U P A 2
H15C H 0.476185 0.433053 0.014953 0.036 Uiso 0.0945(19) 1 calc R U P A 2
H15D H 0.348710 0.421895 -0.009249 0.036 Uiso 0.0945(19) 1 calc R U P A 2
C16B C 0.3917(16) 0.2989(14) 0.0577(7) 0.026(2) Uani 0.0945(19) 1 d D U P A 2
H16C H 0.436712 0.239560 0.037296 0.031 Uiso 0.0945(19) 1 calc R U P A 2
H16D H 0.313184 0.271201 0.053459 0.031 Uiso 0.0945(19) 1 calc R U P A 2
C17B C 0.4318(15) 0.2985(14) 0.1240(7) 0.027(2) Uani 0.0945(19) 1 d D U P A 2
H17C H 0.401478 0.225630 0.142330 0.032 Uiso 0.0945(19) 1 calc R U P A 2
H17D H 0.514078 0.291830 0.127711 0.032 Uiso 0.0945(19) 1 calc R U P A 2
C18B C 0.3978(18) 0.4115(17) 0.1587(11) 0.027(2) Uani 0.0945(19) 1 d D U P A 2
H18B H 0.438168 0.406520 0.198490 0.032 Uiso 0.0945(19) 1 calc R U P A 2
C19B C 0.2733(13) 0.4129(17) 0.1675(7) 0.028(2) Uani 0.0945(19) 1 d D U P A 2
H19C H 0.258950 0.475327 0.197074 0.033 Uiso 0.0945(19) 1 calc R U P A 2
H19D H 0.252171 0.333451 0.183404 0.033 Uiso 0.0945(19) 1 calc R U P A 2
C20B C 0.1984(16) 0.439(2) 0.1107(8) 0.030(2) Uani 0.0945(19) 1 d D U P A 2
H20C H 0.189109 0.363294 0.087563 0.036 Uiso 0.0945(19) 1 calc R U P A 2
H20D H 0.123697 0.464454 0.121392 0.036 Uiso 0.0945(19) 1 calc R U P A 2
C21B C 0.2461(14) 0.537(2) 0.0724(9) 0.029(2) Uani 0.0945(19) 1 d D U P A 2
H21C H 0.204666 0.533952 0.033348 0.035 Uiso 0.0945(19) 1 calc R U P A 2
H21D H 0.229297 0.616865 0.089790 0.035 Uiso 0.0945(19) 1 calc R U P A 2
C22B C 0.397(4) 0.766(3) 0.137(3) 0.026(2) Uani 0.0945(19) 1 d D U P A 2
N4B N 0.414(4) 0.653(2) 0.1670(13) 0.024(3) Uani 0.0945(19) 1 d D U P A 2
H4B H 0.349(2) 0.635(7) 0.179(2) 0.028 Uiso 0.0945(19) 1 d D U P A 2
C23B C 0.306(4) 0.843(4) 0.143(2) 0.028(3) Uani 0.0945(19) 1 d D U P A 2
H23B H 0.248726 0.818564 0.166316 0.033 Uiso 0.0945(19) 1 calc R U P A 2
C24B C 0.299(4) 0.954(4) 0.114(2) 0.033(3) Uani 0.0945(19) 1 d D U P A 2
H24B H 0.236455 1.004036 0.119603 0.040 Uiso 0.0945(19) 1 calc R U P A 2
C25B C 0.380(5) 0.995(4) 0.079(3) 0.035(3) Uani 0.0945(19) 1 d D U P A 2
H25B H 0.372000 1.070132 0.058584 0.043 Uiso 0.0945(19) 1 calc R U P A 2
C26B C 0.472(4) 0.922(4) 0.075(2) 0.035(3) Uani 0.0945(19) 1 d D U P A 2
H26B H 0.530748 0.949073 0.052753 0.041 Uiso 0.0945(19) 1 calc R U P A 2
C27B C 0.480(3) 0.811(3) 0.1029(18) 0.028(3) Uani 0.0945(19) 1 d D U P A 2
H27B H 0.545083 0.763182 0.098970 0.033 Uiso 0.0945(19) 1 calc R U P A 2
O1 O 0.7610(5) 0.1902(5) 0.1136(2) 0.0504(10) Uani 0.728(10) 1 d D U P B 1
C28 C 0.7143(4) 0.1570(5) 0.0567(2) 0.0445(10) Uani 0.728(10) 1 d D U P B 1
H28A H 0.644409 0.202278 0.046664 0.053 Uiso 0.728(10) 1 calc R U P B 1
H28B H 0.697666 0.069189 0.055111 0.053 Uiso 0.728(10) 1 calc R U P B 1
C29 C 0.8020(6) 0.1891(8) 0.0145(2) 0.0420(10) Uani 0.728(10) 1 d D U P B 1
H29A H 0.845138 0.116509 0.004708 0.050 Uiso 0.728(10) 1 calc R U P B 1
H29B H 0.766734 0.224236 -0.022162 0.050 Uiso 0.728(10) 1 calc R U P B 1
C30 C 0.8769(5) 0.2817(5) 0.0475(2) 0.0508(12) Uani 0.728(10) 1 d D U P B 1
H30A H 0.952341 0.248433 0.057574 0.061 Uiso 0.728(10) 1 calc R U P B 1
H30B H 0.883277 0.356717 0.024253 0.061 Uiso 0.728(10) 1 calc R U P B 1
C31 C 0.8174(6) 0.3042(4) 0.10065(19) 0.0583(12) Uani 0.728(10) 1 d D U P B 1
H31A H 0.870661 0.327490 0.133882 0.070 Uiso 0.728(10) 1 calc R U P B 1
H31B H 0.762320 0.370199 0.093596 0.070 Uiso 0.728(10) 1 calc R U P B 1
O1B O 0.7606(14) 0.2173(16) 0.1210(7) 0.055(2) Uani 0.272(10) 1 d D U P B 2
C28B C 0.7067(11) 0.1955(15) 0.0665(6) 0.049(2) Uani 0.272(10) 1 d D U P B 2
H28C H 0.656568 0.263984 0.055134 0.059 Uiso 0.272(10) 1 calc R U P B 2
H28D H 0.660958 0.121206 0.067956 0.059 Uiso 0.272(10) 1 calc R U P B 2
C29B C 0.7898(16) 0.181(3) 0.0226(7) 0.051(2) Uani 0.272(10) 1 d D U P B 2
H29C H 0.764165 0.218963 -0.015193 0.061 Uiso 0.272(10) 1 calc R U P B 2
H29D H 0.805705 0.093921 0.015775 0.061 Uiso 0.272(10) 1 calc R U P B 2
C30B C 0.8913(12) 0.2452(16) 0.0513(6) 0.052(2) Uani 0.272(10) 1 d D U P B 2
H30C H 0.958537 0.193897 0.049717 0.063 Uiso 0.272(10) 1 calc R U P B 2
H30D H 0.904071 0.322282 0.030802 0.063 Uiso 0.272(10) 1 calc R U P B 2
C31B C 0.8689(11) 0.2688(13) 0.1127(5) 0.051(2) Uani 0.272(10) 1 d D U P B 2
H31C H 0.926835 0.230468 0.139713 0.062 Uiso 0.272(10) 1 calc R U P B 2
H31D H 0.868782 0.356950 0.120468 0.062 Uiso 0.272(10) 1 calc R U P B 2
O2 O -0.0110(10) 0.0117(5) 0.2402(4) 0.071(2) Uani 0.384(4) 1 d D U P C -1
C32 C -0.0851(11) 0.0925(11) 0.2622(6) 0.060(2) Uani 0.384(4) 1 d D U P C -1
H32A H -0.127519 0.053026 0.292354 0.072 Uiso 0.384(4) 1 calc R U P C -1
H32B H -0.138430 0.122689 0.230424 0.072 Uiso 0.384(4) 1 calc R U P C -1
C33 C -0.0169(6) 0.1939(8) 0.2884(4) 0.0635(18) Uani 0.384(4) 1 d D U P C -1
H33A H 0.007387 0.177011 0.329925 0.076 Uiso 0.384(4) 1 calc R U P C -1
H33B H -0.059367 0.270777 0.286140 0.076 Uiso 0.384(4) 1 calc R U P C -1
C34 C 0.0816(6) 0.2000(10) 0.2516(4) 0.0578(18) Uani 0.384(4) 1 d D U P C -1
H34A H 0.073768 0.268334 0.223554 0.069 Uiso 0.384(4) 1 calc R U P C -1
H34B H 0.151892 0.210061 0.276592 0.069 Uiso 0.384(4) 1 calc R U P C -1
C35 C 0.0801(12) 0.0828(11) 0.2203(5) 0.063(2) Uani 0.384(4) 1 d D U P C -1
H35A H 0.069116 0.096096 0.177407 0.076 Uiso 0.384(4) 1 calc R U P C -1
H35B H 0.151714 0.039760 0.228873 0.076 Uiso 0.384(4) 1 calc R U P C -1
O2B O 0.0463(15) 0.2706(19) 0.2421(8) 0.065(3) Uani 0.116(4) 1 d D U P C -2
C32B C -0.0526(18) 0.2837(17) 0.2095(13) 0.078(4) Uani 0.116(4) 1 d D U P C -2
H32C H -0.040074 0.307733 0.168861 0.093 Uiso 0.116(4) 1 calc R U P C -2
H32D H -0.099358 0.345940 0.226869 0.093 Uiso 0.116(4) 1 calc R U P C -2
C33B C -0.1066(16) 0.1639(14) 0.2104(14) 0.073(4) Uani 0.116(4) 1 d D U P C -2
H33C H -0.131265 0.137778 0.170113 0.088 Uiso 0.116(4) 1 calc R U P C -2
H33D H -0.172492 0.166935 0.233857 0.088 Uiso 0.116(4) 1 calc R U P C -2
C34B C -0.022(2) 0.0779(18) 0.2375(5) 0.070(2) Uani 0.116(4) 1 d D U P C -2
H34C H -0.038584 0.056060 0.277878 0.084 Uiso 0.116(4) 1 calc R U P C -2
H34D H -0.018357 0.003090 0.213906 0.084 Uiso 0.116(4) 1 calc R U P C -2
C35B C 0.0849(17) 0.146(2) 0.2380(18) 0.065(3) Uani 0.116(4) 1 d D U P C -2
H35C H 0.136262 0.123715 0.272153 0.078 Uiso 0.116(4) 1 calc R U P C -2
H35D H 0.122354 0.132412 0.201490 0.078 Uiso 0.116(4) 1 calc R U P C -2

loop_
_atom_site_aniso_label
_atom_site_aniso_U_11
_atom_site_aniso_U_22
_atom_site_aniso_U_33
_atom_site_aniso_U_23
_atom_site_aniso_U_13
_atom_site_aniso_U_12
Fe1 0.01818(17) 0.02124(17) 0.01934(16) 0.000 0.00206(11) 0.000
N1 0.0165(8) 0.0172(8) 0.0184(8) 0.000 0.0003(6) 0.000
N2 0.0181(6) 0.0249(7) 0.0225(6) -0.0012(6) 0.0034(5) -0.0007(5)
N3 0.0190(6) 0.0254(7) 0.0211(6) -0.0006(6) 0.0038(5) -0.0014(5)
C1 0.0200(7) 0.0258(8) 0.0196(7) -0.0014(6) -0.0003(6) 0.0016(6)
C2 0.0256(8) 0.0243(8) 0.0294(8) -0.0024(7) 0.0006(6) 0.0036(6)
C3 0.0301(13) 0.0230(11) 0.0333(13) 0.000 -0.0028(10) 0.000
C4 0.0191(7) 0.0256(8) 0.0208(7) -0.0011(6) 0.0028(6) 0.0005(6)
C5 0.0232(8) 0.0277(8) 0.0267(8) -0.0028(7) 0.0044(6) 0.0026(6)
C6 0.0214(8) 0.0305(9) 0.0211(7) -0.0015(7) 0.0041(6) 0.0017(6)
C7 0.0278(9) 0.0415(11) 0.0299(9) 0.0014(8) 0.0126(7) 0.0021(8)
C8 0.0528(14) 0.0533(15) 0.0674(16) -0.0104(13) 0.0401(13) 0.0049(11)
C9 0.0467(12) 0.0671(16) 0.0255(9) 0.0073(10) 0.0145(9) 0.0067(11)
C10 0.0215(9) 0.0614(15) 0.0464(12) 0.0076(11) 0.0073(8) -0.0025(9)
C11 0.0277(9) 0.0279(9) 0.0292(8) 0.0020(9) 0.0075(7) -0.0025(8)
C12 0.0229(8) 0.0235(8) 0.0231(8) 0.0020(7) 0.0030(7) -0.0020(7)
C13 0.0206(8) 0.0253(9) 0.0235(8) -0.0001(7) 0.0012(6) -0.0025(7)
B1 0.0203(9) 0.0247(9) 0.0207(8) 0.0007(8) 0.0007(7) -0.0020(7)
C14 0.0250(9) 0.0249(9) 0.0212(9) -0.0015(8) 0.0010(7) -0.0005(7)
C15 0.0252(10) 0.0352(11) 0.0239(9) -0.0027(9) -0.0034(7) -0.0037(8)
C16 0.0348(10) 0.0284(10) 0.0296(9) -0.0025(8) -0.0014(8) -0.0098(8)
C17 0.0336(10) 0.0215(9) 0.0298(9) -0.0011(8) -0.0016(8) -0.0012(7)
C18 0.0255(10) 0.0237(10) 0.0245(9) -0.0013(8) -0.0001(8) 0.0002(8)
C19 0.0289(10) 0.0273(9) 0.0396(11) -0.0058(9) 0.0062(8) 0.0029(8)
C20 0.0365(12) 0.0338(11) 0.0326(11) -0.0084(10) 0.0107(10) -0.0006(9)
C21 0.0321(11) 0.0311(10) 0.0232(9) -0.0034(8) 0.0033(8) -0.0029(8)
C22 0.0244(10) 0.0228(12) 0.0202(8) -0.0012(12) -0.0030(7) -0.0033(10)
N4 0.0190(9) 0.0214(10) 0.0216(8) -0.0004(8) 0.0027(7) -0.0001(8)
C23 0.0303(11) 0.0303(17) 0.0231(14) -0.0004(11) -0.0027(10) 0.0013(11)
C24 0.0463(13) 0.0285(17) 0.0305(19) -0.0006(11) -0.0073(12) 0.0070(12)
C25 0.0581(15) 0.0303(17) 0.0344(18) 0.0091(12) -0.0070(13) -0.0062(14)
C26 0.0443(15) 0.0385(18) 0.0278(13) 0.0072(14) -0.0027(11) -0.0140(13)
C27 0.0298(11) 0.0334(15) 0.0213(13) -0.0007(11) -0.0005(9) -0.0072(11)
C11B 0.0277(9) 0.0279(9) 0.0292(8) 0.0020(9) 0.0075(7) -0.0025(8)
C12B 0.029(6) 0.021(6) 0.025(6) 0.003(5) 0.003(5) 0.005(5)
C13B 0.025(6) 0.024(6) 0.028(6) 0.001(5) 0.004(5) 0.005(5)
B1B 0.025(4) 0.025(4) 0.027(4) -0.002(3) 0.002(3) 0.000(3)
C14B 0.028(4) 0.028(4) 0.027(4) -0.005(4) 0.003(4) -0.001(4)
C15B 0.031(5) 0.031(5) 0.027(5) -0.007(5) -0.006(5) -0.002(5)
C16B 0.029(5) 0.020(4) 0.029(5) -0.005(4) 0.009(4) -0.002(4)
C17B 0.031(4) 0.021(4) 0.027(4) -0.005(4) 0.001(4) -0.001(4)
C18B 0.026(4) 0.026(4) 0.027(4) 0.000(4) 0.000(4) -0.005(4)
C19B 0.028(4) 0.029(4) 0.027(4) -0.002(4) 0.002(3) -0.003(4)
C20B 0.030(5) 0.031(4) 0.027(4) -0.003(4) -0.001(4) -0.003(4)
C21B 0.030(4) 0.031(4) 0.027(5) -0.002(5) 0.001(4) -0.006(4)
C22B 0.029(4) 0.026(4) 0.023(4) 0.000(4) -0.003(4) -0.004(4)
N4B 0.022(4) 0.025(5) 0.025(4) -0.002(4) 0.001(4) -0.001(4)
C23B 0.031(5) 0.027(5) 0.024(5) -0.001(5) -0.001(4) 0.003(5)
C24B 0.042(5) 0.029(5) 0.028(5) 0.004(5) -0.008(5) 0.003(5)
C25B 0.044(5) 0.032(5) 0.029(5) 0.005(5) -0.007(5) -0.004(5)
C26B 0.041(5) 0.033(5) 0.027(5) 0.005(5) -0.007(5) -0.011(5)
C27B 0.030(4) 0.029(5) 0.023(5) -0.003(5) -0.007(4) -0.012(5)
O1 0.0678(17) 0.051(2) 0.0335(16) -0.0042(14) 0.0131(13) -0.0099(16)
C28 0.0465(18) 0.052(2) 0.0344(19) -0.0020(17) 0.0014(14) -0.0036(18)
C29 0.050(2) 0.047(2) 0.0298(17) 0.0051(17) 0.0096(14) 0.0009(16)
C30 0.046(2) 0.058(3) 0.0473(19) 0.0055(19) 0.0000(16) -0.0083(19)
C31 0.075(3) 0.055(2) 0.0448(19) -0.0173(17) 0.0058(19) -0.002(2)
O1B 0.062(4) 0.065(5) 0.039(4) -0.008(4) 0.010(3) -0.007(4)
C28B 0.049(3) 0.062(4) 0.036(4) -0.002(4) 0.006(3) -0.005(4)
C29B 0.053(4) 0.056(4) 0.041(4) -0.003(4) -0.002(4) -0.002(4)
C30B 0.051(4) 0.060(5) 0.048(4) -0.007(4) 0.014(3) -0.007(4)
C31B 0.053(4) 0.058(4) 0.043(4) -0.013(3) 0.003(3) -0.012(3)
O2 0.065(4) 0.069(3) 0.078(5) -0.022(3) 0.012(4) -0.001(4)
C32 0.044(4) 0.071(4) 0.064(5) -0.019(4) 0.008(4) -0.017(4)
C33 0.050(3) 0.085(4) 0.058(3) -0.023(3) 0.018(3) -0.013(3)
C34 0.045(3) 0.079(4) 0.051(3) -0.024(3) 0.017(3) -0.015(3)
C35 0.051(4) 0.079(5) 0.061(5) -0.011(4) 0.012(4) -0.005(4)
O2B 0.061(5) 0.076(6) 0.060(5) -0.012(5) 0.011(5) -0.011(5)
C32B 0.071(8) 0.088(8) 0.076(8) -0.006(8) 0.017(7) 0.000(8)
C33B 0.067(6) 0.084(7) 0.070(7) -0.009(6) 0.010(6) -0.006(6)
C34B 0.059(4) 0.081(5) 0.070(5) -0.018(4) 0.010(4) -0.009(4)
C35B 0.055(5) 0.079(5) 0.064(5) -0.016(5) 0.013(5) -0.007(5)

loop_
_atom_type_symbol
_atom_type_description
_atom_type_scat_dispersion_real
_atom_type_scat_dispersion_imag
_atom_type_scat_source
C C 0.0033 0.0016 'International Tables Vol C Tables 4.2.6.8 and 6.1.1.4'
H H 0.0000 0.0000 'International Tables Vol C Tables 4.2.6.8 and 6.1.1.4'
B B 0.0013 0.0007 'International Tables Vol C Tables 4.2.6.8 and 6.1.1.4'
Fe Fe 0.3463 0.8444 'International Tables Vol C Tables 4.2.6.8 and 6.1.1.4'
N N 0.0061 0.0033 'International Tables Vol C Tables 4.2.6.8 and 6.1.1.4'
O O 0.0106 0.0060 'International Tables Vol C Tables 4.2.6.8 and 6.1.1.4'

loop_
_geom_angle_atom_site_label_1
_geom_angle_atom_site_label_2
_geom_angle_atom_site_label_3
_geom_angle
_geom_angle_site_symmetry_1
_geom_angle_site_symmetry_3
N1 Fe1 N4B 103.9(6) . .
N1 Fe1 N4B 103.9(6) . 2_655
N1 Fe1 N4 109.36(6) . .
N1 Fe1 N4 109.36(6) . 2_655
N4 Fe1 N4 141.29(13) . 2_655
N1 Fe1 N2 74.83(4) . 2_655
N4 Fe1 N2 90.10(11) . 2_655
N4 Fe1 N2 99.89(10) 2_655 2_655
N1 Fe1 N2 74.83(4) . .
N4B Fe1 N2 97.0(10) . .
N4B Fe1 N2 90.2(11) 2_655 .
N4 Fe1 N2 99.89(10) . .
N4 Fe1 N2 90.10(11) 2_655 .
N2 Fe1 N2 149.65(8) 2_655 .
C1 N1 C1 120.7(2) . 2_655
C1 N1 Fe1 119.66(10) . .
C1 N1 Fe1 119.66(10) 2_655 .
C4 N2 N3 105.58(13) . .
C4 N2 Fe1 112.99(11) . .
N3 N2 Fe1 141.24(11) . .
N2 N3 C6 111.31(14) . .
N2 N3 C11B 118.36(13) . 2_655
C6 N3 C11B 130.24(14) . 2_655
N2 N3 C11 118.35(13) . .
C6 N3 C11 130.24(14) . .
N1 C1 C2 121.19(16) . .
N1 C1 C4 114.12(15) . .
C2 C1 C4 124.68(16) . .
C3 C2 C1 118.21(17) . .
C3 C2 H2 120.9 . .
C1 C2 H2 120.9 . .
C2 C3 C2 120.5(2) 2_655 .
C2 C3 H3 119.8 2_655 .
C2 C3 H3 119.8 . .
N2 C4 C5 111.06(15) . .
N2 C4 C1 118.29(14) . .
C5 C4 C1 130.65(16) . .
C6 C5 C4 105.61(15) . .
C6 C5 H5 127.2 . .
C4 C5 H5 127.2 . .
N3 C6 C5 106.44(14) . .
N3 C6 C7 124.80(16) . .
C5 C6 C7 128.74(16) . .
C6 C7 C9 112.35(17) . .
C6 C7 C10 110.18(16) . .
C9 C7 C10 110.46(19) . .
C6 C7 C8 107.83(17) . .
C9 C7 C8 107.91(19) . .
C10 C7 C8 107.94(19) . .
C7 C8 H8A 109.5 . .
C7 C8 H8AB 109.5 . .
H8A C8 H8AB 109.5 . .
C7 C8 H8AC 109.5 . .
H8A C8 H8AC 109.5 . .
H8AB C8 H8AC 109.5 . .
C7 C9 H9A 109.5 . .
C7 C9 H9B 109.5 . .
H9A C9 H9B 109.5 . .
C7 C9 H9C 109.5 . .
H9A C9 H9C 109.5 . .
H9B C9 H9C 109.5 . .
C7 C9 H9D 109.5 . .
H9A C9 H9D 141.1 . .
H9B C9 H9D 56.3 . .
H9C C9 H9D 56.3 . .
C7 C9 H9E 109.5 . .
H9A C9 H9E 56.3 . .
H9B C9 H9E 141.1 . .
H9C C9 H9E 56.3 . .
H9D C9 H9E 109.5 . .
C7 C9 H9F 109.5 . .
H9A C9 H9F 56.3 . .
H9B C9 H9F 56.3 . .
H9C C9 H9F 141.1 . .
H9D C9 H9F 109.5 . .
H9E C9 H9F 109.5 . .
C7 C10 H10A 109.5 . .
C7 C10 H10B 109.5 . .
H10A C10 H10B 109.5 . .
C7 C10 H10C 109.5 . .
H10A C10 H10C 109.5 . .
H10B C10 H10C 109.5 . .
N3 C11 C12 113.50(14) . .
N3 C11 H11A 108.9 . .
C12 C11 H11A 108.9 . .
N3 C11 H11B 108.9 . .
C12 C11 H11B 108.9 . .
H11A C11 H11B 107.7 . .
C11 C12 C13 113.54(16) . .
C11 C12 H12A 108.9 . .
C13 C12 H12A 108.9 . .
C11 C12 H12B 108.9 . .
C13 C12 H12B 108.9 . .
H12A C12 H12B 107.7 . .
C12 C13 B1 114.11(15) . .
C12 C13 H13A 108.7 . .
B1 C13 H13A 108.7 . .
C12 C13 H13B 108.7 . .
B1 C13 H13B 108.7 . .
H13A C13 H13B 107.6 . .
C18 B1 C13 111.99(17) . .
C18 B1 C14 103.91(17) . .
C13 B1 C14 114.25(15) . .
C18 B1 N4 107.58(17) . .
C13 B1 N4 107.42(17) . .
C14 B1 N4 111.54(18) . .
C15 C14 C21 111.81(17) . .
C15 C14 B1 108.96(17) . .
C21 C14 B1 111.34(16) . .
C15 C14 H14 108.2 . .
C21 C14 H14 108.2 . .
B1 C14 H14 108.2 . .
C16 C15 C14 115.36(18) . .
C16 C15 H15A 108.4 . .
C14 C15 H15A 108.4 . .
C16 C15 H15B 108.4 . .
C14 C15 H15B 108.4 . .
H15A C15 H15B 107.5 . .
C15 C16 C17 115.31(17) . .
C15 C16 H16A 108.4 . .
C17 C16 H16A 108.4 . .
C15 C16 H16B 108.4 . .
C17 C16 H16B 108.4 . .
H16A C16 H16B 107.5 . .
C18 C17 C16 116.02(18) . .
C18 C17 H17A 108.3 . .
C16 C17 H17A 108.3 . .
C18 C17 H17B 108.3 . .
C16 C17 H17B 108.3 . .
H17A C17 H17B 107.4 . .
C19 C18 C17 111.61(19) . .
C19 C18 B1 113.28(19) . .
C17 C18 B1 107.82(19) . .
C19 C18 H18 108.0 . .
C17 C18 H18 108.0 . .
B1 C18 H18 108.0 . .
C20 C19 C18 115.14(19) . .
C20 C19 H19A 108.5 . .
C18 C19 H19A 108.5 . .
C20 C19 H19B 108.5 . .
C18 C19 H19B 108.5 . .
H19A C19 H19B 107.5 . .
C19 C20 C21 113.48(18) . .
C19 C20 H20A 108.9 . .
C21 C20 H20A 108.9 . .
C19 C20 H20B 108.9 . .
C21 C20 H20B 108.9 . .
H20A C20 H20B 107.7 . .
C20 C21 C14 116.33(18) . .
C20 C21 H21A 108.2 . .
C14 C21 H21A 108.2 . .
C20 C21 H21B 108.2 . .
C14 C21 H21B 108.2 . .
H21A C21 H21B 107.4 . .
C23 C22 C27 118.0(2) . .
C23 C22 N4 120.8(2) . .
C27 C22 N4 121.1(2) . .
C22 N4 B1 119.2(3) . .
C22 N4 Fe1 100.3(3) . .
B1 N4 Fe1 124.95(19) . .
C22 N4 H4 106.7(14) . .
B1 N4 H4 105.2(12) . .
Fe1 N4 H4 97.4(14) . .
C24 C23 C22 120.4(3) . .
C24 C23 H23 119.8 . .
C22 C23 H23 119.8 . .
C25 C24 C23 120.5(3) . .
C25 C24 H24 119.8 . .
C23 C24 H24 119.8 . .
C26 C25 C24 119.8(3) . .
C26 C25 H25 120.1 . .
C24 C25 H25 120.1 . .
C25 C26 C27 120.1(3) . .
C25 C26 H26 119.9 . .
C27 C26 H26 119.9 . .
C26 C27 C22 121.2(3) . .
C26 C27 H27 119.4 . .
C22 C27 H27 119.4 . .
C12B C11B H11C 108.2 . .
N3 C11B H11C 108.2 2_655 .
C12B C11B H11D 108.2 . .
N3 C11B H11D 108.2 2_655 .
H11C C11B H11D 107.4 . .
C11B C12B C13B 101.0(10) . .
C11B C12B H12C 111.6 . .
C13B C12B H12C 111.6 . .
C11B C12B H12D 111.6 . .
C13B C12B H12D 111.6 . .
H12C C12B H12D 109.4 . .
C12B C13B B1B 112.3(12) . .
C12B C13B H13C 109.1 . .
B1B C13B H13C 109.1 . .
C12B C13B H13D 109.1 . .
B1B C13B H13D 109.1 . .
H13C C13B H13D 107.9 . .
C13B B1B C14B 113.4(12) . .
C13B B1B C18B 111.8(12) . .
C14B B1B C18B 103.5(12) . .
C13B B1B N4B 109.2(17) . .
C14B B1B N4B 110.8(15) . .
C18B B1B N4B 107.9(15) . .
C21B C14B C15B 110.4(15) . .
C21B C14B B1B 109.6(13) . .
C15B C14B B1B 109.5(13) . .
C21B C14B H14B 109.1 . .
C15B C14B H14B 109.1 . .
B1B C14B H14B 109.1 . .
C14B C15B C16B 116.6(14) . .
C14B C15B H15C 108.1 . .
C16B C15B H15C 108.1 . .
C14B C15B H15D 108.1 . .
C16B C15B H15D 108.1 . .
H15C C15B H15D 107.3 . .
C15B C16B C17B 114.8(13) . .
C15B C16B H16C 108.6 . .
C17B C16B H16C 108.6 . .
C15B C16B H16D 108.6 . .
C17B C16B H16D 108.6 . .
H16C C16B H16D 107.5 . .
C18B C17B C16B 115.0(14) . .
C18B C17B H17C 108.5 . .
C16B C17B H17C 108.5 . .
C18B C17B H17D 108.5 . .
C16B C17B H17D 108.5 . .
H17C C17B H17D 107.5 . .
C19B C18B C17B 112.1(15) . .
C19B C18B B1B 114.7(15) . .
C17B C18B B1B 108.5(14) . .
C19B C18B H18B 107.1 . .
C17B C18B H18B 107.1 . .
B1B C18B H18B 107.1 . .
C18B C19B C20B 113.8(15) . .
C18B C19B H19C 108.8 . .
C20B C19B H19C 108.8 . .
C18B C19B H19D 108.8 . .
C20B C19B H19D 108.8 . .
H19C C19B H19D 107.7 . .
C21B C20B C19B 113.0(15) . .
C21B C20B H20C 109.0 . .
C19B C20B H20C 109.0 . .
C21B C20B H20D 109.0 . .
C19B C20B H20D 109.0 . .
H20C C20B H20D 107.8 . .
C14B C21B C20B 118.9(16) . .
C14B C21B H21C 107.6 . .
C20B C21B H21C 107.6 . .
C14B C21B H21D 107.6 . .
C20B C21B H21D 107.6 . .
H21C C21B H21D 107.0 . .
C23B C22B C27B 116.0(19) . .
C23B C22B N4B 125(2) . .
C27B C22B N4B 119(2) . .
C22B N4B B1B 117(2) . .
C22B N4B Fe1 105(3) . .
B1B N4B Fe1 124.7(19) . .
C22B N4B H4B 104(7) . .
B1B N4B H4B 104(3) . .
Fe1 N4B H4B 98(3) . .
C24B C23B C22B 121(2) . .
C24B C23B H23B 119.6 . .
C22B C23B H23B 119.6 . .
C23B C24B C25B 123(2) . .
C23B C24B H24B 118.6 . .
C25B C24B H24B 118.6 . .
C26B C25B C24B 117(2) . .
C26B C25B H25B 121.7 . .
C24B C25B H25B 121.7 . .
C25B C26B C27B 121(2) . .
C25B C26B H26B 119.3 . .
C27B C26B H26B 119.3 . .
C26B C27B C22B 122(2) . .
C26B C27B H27B 118.9 . .
C22B C27B H27B 118.9 . .
C28 O1 C31 101.1(4) . .
O1 C28 C29 105.9(4) . .
O1 C28 H28A 110.6 . .
C29 C28 H28A 110.6 . .
O1 C28 H28B 110.6 . .
C29 C28 H28B 110.6 . .
H28A C28 H28B 108.7 . .
C30 C29 C28 104.7(4) . .
C30 C29 H29A 110.8 . .
C28 C29 H29A 110.8 . .
C30 C29 H29B 110.8 . .
C28 C29 H29B 110.8 . .
H29A C29 H29B 108.9 . .
C31 C30 C29 102.4(4) . .
C31 C30 H30A 111.3 . .
C29 C30 H30A 111.3 . .
C31 C30 H30B 111.3 . .
C29 C30 H30B 111.3 . .
H30A C30 H30B 109.2 . .
O1 C31 C30 106.4(4) . .
O1 C31 H31A 110.5 . .
C30 C31 H31A 110.5 . .
O1 C31 H31B 110.5 . .
C30 C31 H31B 110.5 . .
H31A C31 H31B 108.6 . .
C28B O1B C31B 108.4(11) . .
O1B C28B C29B 109.8(11) . .
O1B C28B H28C 109.7 . .
C29B C28B H28C 109.7 . .
O1B C28B H28D 109.7 . .
C29B C28B H28D 109.7 . .
H28C C28B H28D 108.2 . .
C28B C29B C30B 102.5(11) . .
C28B C29B H29C 111.3 . .
C30B C29B H29C 111.3 . .
C28B C29B H29D 111.3 . .
C30B C29B H29D 111.3 . .
H29C C29B H29D 109.2 . .
C31B C30B C29B 107.2(10) . .
C31B C30B H30C 110.3 . .
C29B C30B H30C 110.3 . .
C31B C30B H30D 110.3 . .
C29B C30B H30D 110.3 . .
H30C C30B H30D 108.5 . .
O1B C31B C30B 106.7(9) . .
O1B C31B H31C 110.4 . .
C30B C31B H31C 110.4 . .
O1B C31B H31D 110.4 . .
C30B C31B H31D 110.4 . .
H31C C31B H31D 108.6 . .
C32 O2 C35 106.8(6) . .
O2 C32 C33 106.3(8) . .
O2 C32 H32A 110.5 . .
C33 C32 H32A 110.5 . .
O2 C32 H32B 110.5 . .
C33 C32 H32B 110.5 . .
H32A C32 H32B 108.7 . .
C32 C33 C34 104.0(7) . .
C32 C33 H33A 111.0 . .
C34 C33 H33A 111.0 . .
C32 C33 H33B 111.0 . .
C34 C33 H33B 111.0 . .
H33A C33 H33B 109.0 . .
C35 C34 C33 104.5(8) . .
C35 C34 H34A 110.8 . .
C33 C34 H34A 110.8 . .
C35 C34 H34B 110.8 . .
C33 C34 H34B 110.8 . .
H34A C34 H34B 108.9 . .
O2 C35 C34 107.6(8) . .
O2 C35 H35A 110.2 . .
C34 C35 H35A 110.2 . .
O2 C35 H35B 110.2 . .
C34 C35 H35B 110.2 . .
H35A C35 H35B 108.5 . .
C32B O2B C35B 109.4(16) . .
O2B C32B C33B 105.3(14) . .
O2B C32B H32C 110.7 . .
C33B C32B H32C 110.7 . .
O2B C32B H32D 110.7 . .
C33B C32B H32D 110.7 . .
H32C C32B H32D 108.8 . .
C32B C33B C34B 106.7(12) . .
C32B C33B H33C 110.4 . .
C34B C33B H33C 110.4 . .
C32B C33B H33D 110.4 . .
C34B C33B H33D 110.4 . .
H33C C33B H33D 108.6 . .
C35B C34B C33B 104.1(14) . .
C35B C34B H34C 110.9 . .
C33B C34B H34C 110.9 . .
C35B C34B H34D 110.9 . .
C33B C34B H34D 110.9 . .
H34C C34B H34D 108.9 . .
O2B C35B C34B 101.5(14) . .
O2B C35B H35C 111.5 . .
C34B C35B H35C 111.5 . .
O2B C35B H35D 111.5 . .
C34B C35B H35D 111.5 . .
H35C C35B H35D 109.3 . .

loop_
_geom_bond_atom_site_label_1
_geom_bond_atom_site_label_2
_geom_bond_distance
_geom_bond_site_symmetry_2
Fe1 N1 2.1123(19) .
Fe1 N4B 2.15(3) .
Fe1 N4B 2.15(3) 2_655
Fe1 N4 2.179(3) .
Fe1 N4 2.179(3) 2_655
Fe1 N2 2.2460(14) 2_655
Fe1 N2 2.2461(14) .
N1 C1 1.3437(18) .
N1 C1 1.3437(18) 2_655
N2 C4 1.337(2) .
N2 N3 1.3566(19) .
N3 C6 1.371(2) .
N3 C11B 1.466(2) 2_655
N3 C11 1.466(2) .
C1 C2 1.391(2) .
C1 C4 1.467(2) .
C2 C3 1.388(2) .
C2 H2 0.9500 .
C3 H3 0.9500 .
C4 C5 1.399(2) .
C5 C6 1.381(2) .
C5 H5 0.9500 .
C6 C7 1.522(2) .
C7 C9 1.532(3) .
C7 C10 1.533(3) .
C7 C8 1.538(3) .
C8 H8A 0.9800 .
C8 H8AB 0.9800 .
C8 H8AC 0.9800 .
C9 H9A 0.9800 .
C9 H9B 0.9800 .
C9 H9C 0.9800 .
C9 H9D 0.9800 .
C9 H9E 0.9800 .
C9 H9F 0.9800 .
C10 H10A 0.9800 .
C10 H10B 0.9800 .
C10 H10C 0.9800 .
C11 C12 1.512(2) .
C11 H11A 0.9900 .
C11 H11B 0.9900 .
C12 C13 1.533(3) .
C12 H12A 0.9900 .
C12 H12B 0.9900 .
C13 B1 1.640(3) .
C13 H13A 0.9900 .
C13 H13B 0.9900 .
B1 C18 1.639(3) .
B1 C14 1.640(3) .
B1 N4 1.666(4) .
C14 C15 1.542(3) .
C14 C21 1.544(3) .
C14 H14 1.0000 .
C15 C16 1.541(3) .
C15 H15A 0.9900 .
C15 H15B 0.9900 .
C16 C17 1.546(3) .
C16 H16A 0.9900 .
C16 H16B 0.9900 .
C17 C18 1.546(3) .
C17 H17A 0.9900 .
C17 H17B 0.9900 .
C18 C19 1.538(3) .
C18 H18 1.0000 .
C19 C20 1.537(3) .
C19 H19A 0.9900 .
C19 H19B 0.9900 .
C20 C21 1.544(3) .
C20 H20A 0.9900 .
C20 H20B 0.9900 .
C21 H21A 0.9900 .
C21 H21B 0.9900 .
C22 C23 1.401(3) .
C22 C27 1.402(3) .
C22 N4 1.442(3) .
N4 H4 0.864(13) .
C23 C24 1.391(3) .
C23 H23 0.9500 .
C24 C25 1.390(4) .
C24 H24 0.9500 .
C25 C26 1.377(4) .
C25 H25 0.9500 .
C26 C27 1.386(3) .
C26 H26 0.9500 .
C27 H27 0.9500 .
C11B C12B 1.439(14) .
C11B H11C 0.9900 .
C11B H11D 0.9900 .
C12B C13B 1.542(16) .
C12B H12C 0.9900 .
C12B H12D 0.9900 .
C13B B1B 1.625(15) .
C13B H13C 0.9900 .
C13B H13D 0.9900 .
B1B C14B 1.645(16) .
B1B C18B 1.645(17) .
B1B N4B 1.667(17) .
C14B C21B 1.533(16) .
C14B C15B 1.539(17) .
C14B H14B 1.0000 .
C15B C16B 1.550(17) .
C15B H15C 0.9900 .
C15B H15D 0.9900 .
C16B C17B 1.555(16) .
C16B H16C 0.9900 .
C16B H16D 0.9900 .
C17B C18B 1.550(18) .
C17B H17C 0.9900 .
C17B H17D 0.9900 .
C18B C19B 1.526(18) .
C18B H18B 1.0000 .
C19B C20B 1.552(17) .
C19B H19C 0.9900 .
C19B H19D 0.9900 .
C20B C21B 1.535(17) .
C20B H20C 0.9900 .
C20B H20D 0.9900 .
C21B H21C 0.9900 .
C21B H21D 0.9900 .
C22B C23B 1.392(17) .
C22B C27B 1.406(17) .
C22B N4B 1.439(17) .
N4B H4B 0.88(2) .
C23B C24B 1.386(18) .
C23B H23B 0.9500 .
C24B C25B 1.388(18) .
C24B H24B 0.9500 .
C25B C26B 1.378(18) .
C25B H25B 0.9500 .
C26B C27B 1.386(18) .
C26B H26B 0.9500 .
C27B H27B 0.9500 .
O1 C28 1.425(5) .
O1 C31 1.471(6) .
C28 C29 1.526(6) .
C28 H28A 0.9900 .
C28 H28B 0.9900 .
C29 C30 1.524(6) .
C29 H29A 0.9900 .
C29 H29B 0.9900 .
C30 C31 1.479(6) .
C30 H30A 0.9900 .
C30 H30B 0.9900 .
C31 H31A 0.9900 .
C31 H31B 0.9900 .
O1B C28B 1.382(13) .
O1B C31B 1.448(14) .
C28B C29B 1.479(14) .
C28B H28C 0.9900 .
C28B H28D 0.9900 .
C29B C30B 1.521(14) .
C29B H29C 0.9900 .
C29B H29D 0.9900 .
C30B C31B 1.472(13) .
C30B H30C 0.9900 .
C30B H30D 0.9900 .
C31B H31C 0.9900 .
C31B H31D 0.9900 .
O2 C32 1.383(12) .
O2 C35 1.450(12) .
C32 C33 1.487(11) .
C32 H32A 0.9900 .
C32 H32B 0.9900 .
C33 C34 1.506(8) .
C33 H33A 0.9900 .
C33 H33B 0.9900 .
C34 C35 1.480(12) .
C34 H34A 0.9900 .
C34 H34B 0.9900 .
C35 H35A 0.9900 .
C35 H35B 0.9900 .
O2B C32B 1.363(16) .
O2B C35B 1.458(16) .
C32B C33B 1.475(15) .
C32B H32C 0.9900 .
C32B H32D 0.9900 .
C33B C34B 1.495(16) .
C33B H33C 0.9900 .
C33B H33D 0.9900 .
C34B C35B 1.484(16) .
C34B H34C 0.9900 .
C34B H34D 0.9900 .
C35B H35C 0.9900 .
C35B H35D 0.9900 .

loop_
_geom_torsion_atom_site_label_1
_geom_torsion_atom_site_label_2
_geom_torsion_atom_site_label_3
_geom_torsion_atom_site_label_4
_geom_torsion
_geom_torsion_site_symmetry_1
_geom_torsion_site_symmetry_4
C4 N2 N3 C6 -0.25(18) . .
Fe1 N2 N3 C6 174.17(13) . .
C4 N2 N3 C11B -176.98(15) . 2_655
Fe1 N2 N3 C11B -2.6(3) . 2_655
C4 N2 N3 C11 -176.98(15) . .
Fe1 N2 N3 C11 -2.6(3) . .
C1 N1 C1 C2 -0.95(12) 2_655 .
Fe1 N1 C1 C2 179.05(12) . .
C1 N1 C1 C4 178.57(15) 2_655 .
Fe1 N1 C1 C4 -1.43(15) . .
N1 C1 C2 C3 1.9(2) . .
C4 C1 C2 C3 -177.61(13) . .
C1 C2 C3 C2 -0.89(11) . 2_655
N3 N2 C4 C5 0.20(18) . .
Fe1 N2 C4 C5 -176.00(11) . .
N3 N2 C4 C1 179.41(14) . .
Fe1 N2 C4 C1 3.21(18) . .
N1 C1 C4 N2 -1.4(2) . .
C2 C1 C4 N2 178.13(16) . .
N1 C1 C4 C5 177.67(15) . .
C2 C1 C4 C5 -2.8(3) . .
N2 C4 C5 C6 -0.1(2) . .
C1 C4 C5 C6 -179.17(17) . .
N2 N3 C6 C5 0.20(19) . .
C11B N3 C6 C5 176.43(17) 2_655 .
C11 N3 C6 C5 176.43(17) . .
N2 N3 C6 C7 178.69(15) . .
C11B N3 C6 C7 -5.1(3) 2_655 .
C11 N3 C6 C7 -5.1(3) . .
C4 C5 C6 N3 -0.07(19) . .
C4 C5 C6 C7 -178.48(17) . .
N3 C6 C7 C9 55.1(3) . .
C5 C6 C7 C9 -126.7(2) . .
N3 C6 C7 C10 -68.5(2) . .
C5 C6 C7 C10 109.7(2) . .
N3 C6 C7 C8 173.93(19) . .
C5 C6 C7 C8 -7.9(3) . .
N2 N3 C11 C12 -29.5(2) . .
C6 N3 C11 C12 154.54(17) . .
N3 C11 C12 C13 -59.3(2) . .
C11 C12 C13 B1 153.69(16) . .
C12 C13 B1 C18 47.4(2) . .
C12 C13 B1 C14 165.24(16) . .
C12 C13 B1 N4 -70.5(2) . .
C18 B1 C14 C15 65.9(2) . .
C13 B1 C14 C15 -56.4(2) . .
N4 B1 C14 C15 -178.46(18) . .
C18 B1 C14 C21 -57.9(2) . .
C13 B1 C14 C21 179.83(17) . .
N4 B1 C14 C21 57.8(2) . .
C21 C14 C15 C16 69.9(2) . .
B1 C14 C15 C16 -53.6(2) . .
C14 C15 C16 C17 38.7(3) . .
C15 C16 C17 C18 -39.4(3) . .
C16 C17 C18 C19 -70.8(3) . .
C16 C17 C18 B1 54.2(2) . .
C13 B1 C18 C19 -177.77(17) . .
C14 B1 C18 C19 58.4(2) . .
N4 B1 C18 C19 -60.0(2) . .
C13 B1 C18 C17 58.2(2) . .
C14 B1 C18 C17 -65.6(2) . .
N4 B1 C18 C17 176.03(19) . .
C17 C18 C19 C20 68.8(3) . .
B1 C18 C19 C20 -53.1(3) . .
C18 C19 C20 C21 42.4(3) . .
C19 C20 C21 C14 -43.6(3) . .
C15 C14 C21 C20 -68.2(3) . .
B1 C14 C21 C20 54.0(2) . .
C23 C22 N4 B1 61.5(5) . .
C27 C22 N4 B1 -122.0(4) . .
C23 C22 N4 Fe1 -78.8(5) . .
C27 C22 N4 Fe1 97.7(4) . .
C18 B1 N4 C22 145.2(2) . .
C13 B1 N4 C22 -94.1(3) . .
C14 B1 N4 C22 31.8(3) . .
C18 B1 N4 Fe1 -84.9(2) . .
C13 B1 N4 Fe1 35.8(2) . .
C14 B1 N4 Fe1 161.73(16) . .
C27 C22 C23 C24 -3.1(7) . .
N4 C22 C23 C24 173.5(5) . .
C22 C23 C24 C25 0.9(8) . .
C23 C24 C25 C26 1.5(9) . .
C24 C25 C26 C27 -1.6(8) . .
C25 C26 C27 C22 -0.8(6) . .
C23 C22 C27 C26 3.1(7) . .
N4 C22 C27 C26 -173.5(4) . .
N3 C11B C12B C13B 75.1(12) 2_655 .
C11B C12B C13B B1B -147.6(12) . .
C12B C13B B1B C14B -171.2(13) . .
C12B C13B B1B C18B -54.7(18) . .
C12B C13B B1B N4B 64.7(19) . .
C13B B1B C14B C21B 178.5(14) . .
C18B B1B C14B C21B 57.1(16) . .
N4B B1B C14B C21B -58(2) . .
C13B B1B C14B C15B 57.3(17) . .
C18B B1B C14B C15B -64.1(16) . .
N4B B1B C14B C15B -179.5(18) . .
C21B C14B C15B C16B -69(2) . .
B1B C14B C15B C16B 52(2) . .
C14B C15B C16B C17B -38(2) . .
C15B C16B C17B C18B 40(2) . .
C16B C17B C18B C19B 72(2) . .
C16B C17B C18B B1B -56(2) . .
C13B B1B C18B C19B 177.7(15) . .
C14B B1B C18B C19B -59.9(18) . .
N4B B1B C18B C19B 58(2) . .
C13B B1B C18B C17B -56.1(18) . .
C14B B1B C18B C17B 66.3(17) . .
N4B B1B C18B C17B -176.2(19) . .
C17B C18B C19B C20B -71(2) . .
B1B C18B C19B C20B 53(2) . .
C18B C19B C20B C21B -41(2) . .
C15B C14B C21B C20B 67(2) . .
B1B C14B C21B C20B -54(2) . .
C19B C20B C21B C14B 43(3) . .
C23B C22B N4B B1B 131(6) . .
C27B C22B N4B B1B -56(6) . .
C23B C22B N4B Fe1 -86(6) . .
C27B C22B N4B Fe1 87(5) . .
C13B B1B N4B C22B 87(3) . .
C14B B1B N4B C22B -39(4) . .
C18B B1B N4B C22B -151(3) . .
C13B B1B N4B Fe1 -48(3) . .
C14B B1B N4B Fe1 -173.4(18) . .
C18B B1B N4B Fe1 74(3) . .
C27B C22B C23B C24B 2(9) . .
N4B C22B C23B C24B 176(5) . .
C22B C23B C24B C25B 0(9) . .
C23B C24B C25B C26B -3(9) . .
C24B C25B C26B C27B 3(9) . .
C25B C26B C27B C22B 0(8) . .
C23B C22B C27B C26B -2(8) . .
N4B C22B C27B C26B -177(4) . .
C31 O1 C28 C29 39.2(6) . .
O1 C28 C29 C30 -20.5(7) . .
C28 C29 C30 C31 -6.8(7) . .
C28 O1 C31 C30 -44.9(6) . .
C29 C30 C31 O1 31.4(6) . .
C31B O1B C28B C29B 24(2) . .
O1B C28B C29B C30B -22(2) . .
C28B C29B C30B C31B 12(2) . .
C28B O1B C31B C30B -15.8(18) . .
C29B C30B C31B O1B 2(2) . .
C35 O2 C32 C33 -33.1(12) . .
O2 C32 C33 C34 30.9(13) . .
C32 C33 C34 C35 -16.5(13) . .
C32 O2 C35 C34 22.3(13) . .
C33 C34 C35 O2 -2.5(13) . .
C35B O2B C32B C33B 30(3) . .
O2B C32B C33B C34B -9(3) . .
C32B C33B C34B C35B -13(3) . .
C32B O2B C35B C34B -37(3) . .
C33B C34B C35B O2B 29(3) . .
